data_4350359
loop_
_publ_author_name
'Mela\"imi, Mohand'
'Sol\'e, St\'ephane'
'Chiu, Ching-Wen'
'Wang, Huadong'
'Gabba\"i, Fran\,cois P'

_publ_section_title
;
 Structural and electrochemical investigations of the high fluoride
 affinity of sterically hindered 1,8-bis(boryl)naphthalenes.
;
_journal_issue 20
_journal_name_full 'Inorganic chemistry'
_journal_page_first 8136
_journal_page_last 8143
_journal_paper_doi 10.1021/ic060709s
_journal_volume 45
_journal_year 2006
_chemical_formula_sum 'C40 H36 B2 O'
_chemical_formula_weight 554.31
_chemical_name_common 1-(dimesitylboryl)-8-(1&#x0092;-bora-9&#x0092;-oxa-anthryl)-naphthalene
_space_group_IT_number 14
_space_group_name_Hall '-P 2yn'
_space_group_name_H-M_alt 'P 1 21/n 1'
_symmetry_cell_setting monoclinic
_symmetry_space_group_name_H-M 'P 1 21/n 1'
_atom_sites_solution_hydrogens geom
_atom_sites_solution_primary direct
_atom_sites_solution_secondary difmap
_audit_creation_method SHELXL-97
_cell_angle_alpha 90.00
_cell_angle_beta 100.280(16)
_cell_angle_gamma 90.00
_cell_formula_units_Z 4
_cell_length_a 16.058(14)
_cell_length_b 10.799(10)
_cell_length_c 17.637(16)
_cell_measurement_reflns_used 974
_cell_measurement_temperature 110(2)
_cell_measurement_theta_max 28.41
_cell_measurement_theta_min 2.35
_cell_volume 3009(5)
_computing_cell_refinement 'Bruker SMART'
_computing_data_collection 'Bruker SMART'
_computing_data_reduction 'Bruker SAINT'
_computing_molecular_graphics 'Bruker SHELXTL'
_computing_publication_material 'Bruker SHELXTL'
_computing_structure_refinement 'SHELXL-97 (Sheldrick, 1997)'
_computing_structure_solution 'SHELXS-97 (Sheldrick, 1990)'
_diffrn_ambient_temperature 110(2)
_diffrn_measured_fraction_theta_full 0.998
_diffrn_measured_fraction_theta_max 0.998
_diffrn_measurement_device_type 'CCD area detector'
_diffrn_measurement_method 'phi and omega scans'
_diffrn_radiation_monochromator graphite
_diffrn_radiation_source 'fine-focus sealed tube'
_diffrn_radiation_type MoK\a
_diffrn_radiation_wavelength 0.71073
_diffrn_reflns_av_R_equivalents 0.0798
_diffrn_reflns_av_sigmaI/netI 0.0592
_diffrn_reflns_limit_h_max 17
_diffrn_reflns_limit_h_min -19
_diffrn_reflns_limit_k_max 11
_diffrn_reflns_limit_k_min -12
_diffrn_reflns_limit_l_max 20
_diffrn_reflns_limit_l_min -20
_diffrn_reflns_number 15328
_diffrn_reflns_theta_full 25.00
_diffrn_reflns_theta_max 25.00
_diffrn_reflns_theta_min 1.58
_exptl_absorpt_coefficient_mu 0.070
_exptl_absorpt_correction_T_max 0.5486
_exptl_absorpt_correction_T_min 0.3601
_exptl_absorpt_correction_type empirical
_exptl_crystal_colour colorless
_exptl_crystal_density_diffrn 1.223
_exptl_crystal_density_meas 0
_exptl_crystal_density_method 'not measured'
_exptl_crystal_description plates
_exptl_crystal_F_000 1176
_exptl_crystal_size_max 0.56
_exptl_crystal_size_mid 0.47
_exptl_crystal_size_min 0.40
_refine_diff_density_max 0.569
_refine_diff_density_min -0.550
_refine_diff_density_rms 0.083
_refine_ls_extinction_method none
_refine_ls_goodness_of_fit_ref 1.072
_refine_ls_hydrogen_treatment mixed
_refine_ls_matrix_type full
_refine_ls_number_parameters 388
_refine_ls_number_reflns 5280
_refine_ls_number_restraints 0
_refine_ls_restrained_S_all 1.072
_refine_ls_R_factor_all 0.0760
_refine_ls_R_factor_gt 0.0585
_refine_ls_shift/su_max 0.000
_refine_ls_shift/su_mean 0.000
_refine_ls_structure_factor_coef Fsqd
_refine_ls_weighting_details 'calc w=1/[\s^2^(Fo^2^)+(0.1109P)^2^+1.7407P] where P=(Fo^2^+2Fc^2^)/3'
_refine_ls_weighting_scheme calc
_refine_ls_wR_factor_gt 0.1746
_refine_ls_wR_factor_ref 0.1953
_reflns_number_gt 4047
_reflns_number_total 5280
_reflns_threshold_expression >2sigma(I)
_cod_data_source_file ic060709ssi20060426_113013.cif
_cod_data_source_block opsi
_cod_depositor_comments
;
The following automatic conversions were performed:

data item '_symmetry_cell_setting' value 'Monoclinic' was changed to
'monoclinic' in accordance with the
/home/saulius/struct/COD-crude-data/automatic-downloads/DataCite-retrospective/ACS/depositions/lib/dictionaries/cif_core.dic
dictionary named 'cif_core.dic' version 2.4.2 last updated on
2011-04-26.

Automatic conversion script
Id: cif_fix_values 6909 2019-04-08 15:41:33Z antanas 
;
_cod_original_sg_symbol_H-M P2(1)/n
_cod_database_code 4350359

loop_
_symmetry_equiv_pos_as_xyz
'x, y, z'
'-x+1/2, y+1/2, -z+1/2'
'-x, -y, -z'
'x-1/2, -y-1/2, z-1/2'

loop_
_atom_site_label
_atom_site_type_symbol
_atom_site_fract_x
_atom_site_fract_y
_atom_site_fract_z
_atom_site_U_iso_or_equiv
_atom_site_adp_type
_atom_site_occupancy
_atom_site_symmetry_multiplicity
_atom_site_calc_flag
_atom_site_refinement_flags
B1 B 1.09464(16) 0.9645(2) 0.22244(14) 0.0185(5) Uani 1 1 d .
B2 B 0.93413(16) 0.8037(3) 0.26125(14) 0.0215(6) Uani 1 1 d .
O O 0.83031(10) 0.70656(16) 0.12260(9) 0.0268(4) Uani 1 1 d .
C1 C 1.12282(13) 0.9255(2) 0.30967(12) 0.0191(5) Uani 1 1 d .
C2 C 1.20581(14) 0.9576(2) 0.33909(12) 0.0212(5) Uani 1 1 d .
H2A H 1.2416 0.9760 0.3046 0.025 Uiso 1 1 calc R
C3 C 1.23890(14) 0.9640(2) 0.41861(13) 0.0249(5) Uani 1 1 d .
H3A H 1.2947 0.9880 0.4356 0.030 Uiso 1 1 calc R
C4 C 1.18862(14) 0.9347(2) 0.47017(12) 0.0238(5) Uani 1 1 d .
H4A H 1.2096 0.9420 0.5226 0.029 Uiso 1 1 calc R
C5 C 1.05581(15) 0.8599(2) 0.50115(13) 0.0248(5) Uani 1 1 d .
H5A H 1.0795 0.8648 0.5532 0.030 Uiso 1 1 calc R
C6 C 0.97455(15) 0.8208(3) 0.47985(13) 0.0281(6) Uani 1 1 d .
H6A H 0.9424 0.7992 0.5167 0.034 Uiso 1 1 calc R
C7 C 0.94019(15) 0.8138(2) 0.40089(13) 0.0264(5) Uani 1 1 d .
H7A H 0.8843 0.7880 0.3868 0.032 Uiso 1 1 calc R
C8 C 0.98470(14) 0.8431(2) 0.34267(12) 0.0206(5) Uani 1 1 d .
C9 C 1.07003(13) 0.8865(2) 0.36418(12) 0.0191(5) Uani 1 1 d .
C10 C 1.10488(14) 0.8933(2) 0.44523(12) 0.0217(5) Uani 1 1 d .
C11 C 1.16621(13) 0.9734(2) 0.17028(11) 0.0185(5) Uani 1 1 d .
C12 C 1.21760(14) 0.8713(2) 0.15962(12) 0.0207(5) Uani 1 1 d .
C13 C 1.28659(14) 0.8854(2) 0.12243(12) 0.0227(5) Uani 1 1 d .
H13A H 1.3193 0.8165 0.1159 0.027 Uiso 1 1 calc R
C14 C 1.30808(14) 0.9991(2) 0.09489(12) 0.0224(5) Uani 1 1 d .
C15 C 1.25607(14) 1.0985(2) 0.10276(12) 0.0216(5) Uani 1 1 d .
H15A H 1.2687 1.1753 0.0839 0.026 Uiso 1 1 calc R
C16 C 1.18510(13) 1.0876(2) 0.13817(12) 0.0197(5) Uani 1 1 d .
C17 C 1.19836(16) 0.7440(2) 0.18546(14) 0.0284(6) Uani 1 1 d .
H17A H 1.2401 0.6869 0.1737 0.043 Uiso 1 1 calc R
H17B H 1.1434 0.7190 0.1592 0.043 Uiso 1 1 calc R
H17C H 1.1993 0.7444 0.2400 0.043 Uiso 1 1 calc R
C18 C 1.38513(14) 1.0135(3) 0.05757(13) 0.0299(6) Uani 1 1 d .
H18A H 1.4132 0.9350 0.0573 0.045 Uiso 1 1 calc R
H18B H 1.4231 1.0724 0.0861 0.045 Uiso 1 1 calc R
H18C H 1.3681 1.0421 0.0056 0.045 Uiso 1 1 calc R
C19 C 1.13325(14) 1.2033(2) 0.14257(14) 0.0255(5) Uani 1 1 d .
H19A H 1.1568 1.2703 0.1175 0.038 Uiso 1 1 calc R
H19B H 1.1340 1.2242 0.1956 0.038 Uiso 1 1 calc R
H19C H 1.0760 1.1889 0.1174 0.038 Uiso 1 1 calc R
C21 C 1.00462(13) 1.0195(2) 0.19014(12) 0.0183(5) Uani 1 1 d .
C22 C 0.97186(13) 1.1188(2) 0.22773(12) 0.0208(5) Uani 1 1 d .
C23 C 0.89997(14) 1.1806(2) 0.19117(12) 0.0231(5) Uani 1 1 d .
H23A H 0.8798 1.2475 0.2157 0.028 Uiso 1 1 calc R
C24 C 0.85724(14) 1.1449(2) 0.11878(13) 0.0249(5) Uani 1 1 d .
C25 C 0.88752(13) 1.0457(2) 0.08294(12) 0.0232(5) Uani 1 1 d .
H25A H 0.8582 1.0195 0.0354 0.028 Uiso 1 1 calc R
C26 C 0.96101(13) 0.9835(2) 0.11615(12) 0.0197(5) Uani 1 1 d .
C27 C 1.01385(15) 1.1686(2) 0.30555(12) 0.0253(5) Uani 1 1 d .
H27A H 0.9808 1.2357 0.3202 0.038 Uiso 1 1 calc R
H27B H 1.0696 1.1979 0.3024 0.038 Uiso 1 1 calc R
H27C H 1.0178 1.1039 0.3433 0.038 Uiso 1 1 calc R
C28 C 0.77886(16) 1.2138(3) 0.08088(15) 0.0374(7) Uani 1 1 d .
H28A H 0.7574 1.1772 0.0317 0.056 Uiso 1 1 calc R
H28B H 0.7928 1.2990 0.0739 0.056 Uiso 1 1 calc R
H28C H 0.7366 1.2091 0.1130 0.056 Uiso 1 1 calc R
C29 C 0.99247(14) 0.8810(2) 0.07111(12) 0.0225(5) Uani 1 1 d .
H29A H 0.9544 0.8705 0.0230 0.034 Uiso 1 1 calc R
H29B H 0.9954 0.8055 0.1001 0.034 Uiso 1 1 calc R
H29C H 1.0478 0.9016 0.0614 0.034 Uiso 1 1 calc R
C31 C 0.95904(14) 0.6891(2) 0.21890(12) 0.0218(5) Uani 1 1 d .
C32 C 1.02964(14) 0.6142(2) 0.24527(13) 0.0257(5) Uani 1 1 d .
H32A H 1.0666 0.6372 0.2898 0.031 Uiso 1 1 calc R
C33 C 1.04602(15) 0.5079(2) 0.20761(14) 0.0301(6) Uani 1 1 d .
H33A H 1.0932 0.4599 0.2267 0.036 Uiso 1 1 calc R
C34 C 0.99130(16) 0.4728(3) 0.14068(15) 0.0336(6) Uani 1 1 d .
H34A H 1.0027 0.4017 0.1146 0.040 Uiso 1 1 calc R
C35 C 0.92094(16) 0.5417(3) 0.11285(14) 0.0307(6) Uani 1 1 d .
H35A H 0.8846 0.5180 0.0681 0.037 Uiso 1 1 calc R
C36 C 0.90464(14) 0.6475(2) 0.15263(13) 0.0240(5) Uani 1 1 d .
C41 C 0.84432(14) 0.8530(2) 0.22968(12) 0.0216(5) Uani 1 1 d .
C42 C 0.80316(15) 0.9483(2) 0.26246(13) 0.0268(6) Uani 1 1 d .
H42A H 0.8311 0.9863 0.3071 0.032 Uiso 1 1 calc R
C43 C 0.72284(15) 0.9875(3) 0.23089(14) 0.0315(6) Uani 1 1 d .
H43A H 0.6970 1.0504 0.2544 0.038 Uiso 1 1 calc R
C44 C 0.68061(15) 0.9324(3) 0.16353(15) 0.0330(6) Uani 1 1 d .
H44A H 0.6264 0.9586 0.1421 0.040 Uiso 1 1 calc R
C45 C 0.71816(15) 0.8400(3) 0.12863(14) 0.0295(6) Uani 1 1 d .
H45A H 0.6902 0.8041 0.0832 0.035 Uiso 1 1 calc R
C46 C 0.79902(14) 0.8004(2) 0.16208(13) 0.0241(5) Uani 1 1 d .

loop_
_atom_site_aniso_label
_atom_site_aniso_U_11
_atom_site_aniso_U_22
_atom_site_aniso_U_33
_atom_site_aniso_U_23
_atom_site_aniso_U_13
_atom_site_aniso_U_12
B1 0.0210(13) 0.0135(13) 0.0206(12) -0.0034(10) 0.0025(10) -0.0031(10)
B2 0.0193(13) 0.0244(15) 0.0209(12) 0.0045(11) 0.0040(10) -0.0057(10)
O 0.0227(8) 0.0277(10) 0.0265(8) -0.0033(7) -0.0049(7) 0.0015(7)
C1 0.0187(11) 0.0165(12) 0.0217(11) 0.0006(9) 0.0025(9) 0.0012(9)
C2 0.0212(12) 0.0205(13) 0.0213(11) 0.0014(9) 0.0020(9) 0.0015(9)
C3 0.0191(11) 0.0276(14) 0.0254(12) -0.0003(10) -0.0034(9) -0.0011(9)
C4 0.0266(12) 0.0247(14) 0.0177(10) -0.0006(9) -0.0022(9) 0.0040(10)
C5 0.0291(13) 0.0272(14) 0.0177(10) 0.0012(9) 0.0029(9) 0.0049(10)
C6 0.0294(13) 0.0343(15) 0.0225(11) 0.0045(10) 0.0100(10) 0.0029(11)
C7 0.0212(12) 0.0329(15) 0.0253(12) 0.0008(10) 0.0050(9) -0.0014(10)
C8 0.0200(11) 0.0209(13) 0.0206(11) 0.0020(9) 0.0029(9) 0.0018(9)
C9 0.0204(11) 0.0180(12) 0.0184(10) 0.0021(9) 0.0020(9) 0.0039(9)
C10 0.0250(12) 0.0193(13) 0.0199(11) 0.0000(9) 0.0014(9) 0.0047(9)
C11 0.0156(11) 0.0230(13) 0.0155(10) -0.0003(9) -0.0011(8) -0.0010(9)
C12 0.0200(11) 0.0229(13) 0.0179(10) 0.0022(9) -0.0005(8) 0.0010(9)
C13 0.0202(11) 0.0276(14) 0.0196(11) 0.0001(9) 0.0018(9) 0.0071(9)
C14 0.0177(11) 0.0323(14) 0.0165(10) -0.0010(9) 0.0010(8) -0.0004(9)
C15 0.0213(11) 0.0235(13) 0.0194(10) 0.0016(9) 0.0022(9) -0.0034(9)
C16 0.0173(11) 0.0231(13) 0.0172(10) -0.0011(9) -0.0004(8) -0.0012(9)
C17 0.0315(13) 0.0242(14) 0.0312(12) 0.0017(10) 0.0102(10) 0.0046(10)
C18 0.0221(12) 0.0404(16) 0.0285(12) -0.0022(11) 0.0082(10) 0.0000(11)
C19 0.0234(12) 0.0221(13) 0.0323(12) 0.0036(10) 0.0083(10) -0.0001(9)
C21 0.0170(11) 0.0211(13) 0.0174(10) 0.0016(9) 0.0044(8) -0.0037(9)
C22 0.0184(11) 0.0261(13) 0.0183(10) 0.0000(9) 0.0043(9) -0.0037(9)
C23 0.0200(11) 0.0259(14) 0.0244(11) -0.0018(10) 0.0060(9) 0.0019(9)
C24 0.0156(11) 0.0330(15) 0.0260(11) 0.0043(10) 0.0035(9) 0.0003(10)
C25 0.0173(11) 0.0345(15) 0.0172(10) 0.0012(10) 0.0009(9) -0.0038(10)
C26 0.0187(11) 0.0230(13) 0.0180(10) 0.0025(9) 0.0050(8) -0.0044(9)
C27 0.0265(12) 0.0270(14) 0.0220(11) -0.0045(10) 0.0029(9) 0.0023(10)
C28 0.0263(13) 0.0467(19) 0.0362(14) -0.0014(12) -0.0021(11) 0.0115(12)
C29 0.0234(12) 0.0242(14) 0.0192(11) -0.0021(9) 0.0014(9) -0.0029(9)
C31 0.0196(11) 0.0254(14) 0.0204(10) 0.0034(9) 0.0036(9) -0.0051(9)
C32 0.0216(12) 0.0282(14) 0.0261(11) 0.0023(10) 0.0010(9) -0.0023(10)
C33 0.0249(12) 0.0261(15) 0.0381(13) 0.0035(11) 0.0023(10) 0.0033(10)
C34 0.0354(14) 0.0270(15) 0.0385(14) -0.0060(11) 0.0065(11) 0.0016(11)
C35 0.0324(14) 0.0297(15) 0.0278(12) -0.0058(11) -0.0003(10) -0.0033(11)
C36 0.0213(12) 0.0239(14) 0.0258(11) 0.0028(10) 0.0019(9) -0.0009(10)
C41 0.0201(11) 0.0230(13) 0.0221(11) 0.0030(9) 0.0048(9) -0.0043(9)
C42 0.0236(12) 0.0311(15) 0.0263(12) 0.0011(10) 0.0060(10) -0.0021(10)
C43 0.0254(13) 0.0333(16) 0.0379(14) 0.0018(11) 0.0114(11) 0.0047(11)
C44 0.0172(12) 0.0383(17) 0.0420(14) 0.0098(12) 0.0014(11) 0.0017(11)
C45 0.0204(12) 0.0329(16) 0.0320(12) 0.0026(11) -0.0042(10) -0.0033(10)
C46 0.0212(12) 0.0248(14) 0.0257(11) 0.0039(10) 0.0022(9) -0.0034(9)

loop_
_atom_type_symbol
_atom_type_description
_atom_type_scat_dispersion_real
_atom_type_scat_dispersion_imag
_atom_type_scat_source
C C 0.0033 0.0016 'International Tables Vol C Tables 4.2.6.8 and 6.1.1.4'
H H 0.0000 0.0000 'International Tables Vol C Tables 4.2.6.8 and 6.1.1.4'
B B 0.0013 0.0007 'International Tables Vol C Tables 4.2.6.8 and 6.1.1.4'
O O 0.0106 0.0060 'International Tables Vol C Tables 4.2.6.8 and 6.1.1.4'

loop_
_geom_angle_atom_site_label_1
_geom_angle_atom_site_label_2
_geom_angle_atom_site_label_3
_geom_angle
C21 B1 C1 122.55(19)
C21 B1 C11 118.52(19)
C1 B1 C11 117.77(19)
C21 B1 B2 64.53(13)
C1 B1 B2 75.82(13)
C11 B1 B2 145.58(16)
C31 B2 C41 114.2(2)
C31 B2 C8 121.6(2)
C41 B2 C8 122.1(2)
C31 B2 B1 92.44(15)
C41 B2 B1 117.43(16)
C8 B2 B1 75.59(14)
C36 O C46 121.20(18)
C2 C1 C9 117.4(2)
C2 C1 B1 112.76(19)
C9 C1 B1 128.43(19)
C1 C2 C3 123.5(2)
C4 C3 C2 119.4(2)
C3 C4 C10 120.9(2)
C6 C5 C10 120.9(2)
C5 C6 C7 118.6(2)
C8 C7 C6 123.9(2)
C7 C8 C9 118.2(2)
C7 C8 B2 111.3(2)
C9 C8 B2 129.91(19)
C8 C9 C10 117.6(2)
C8 C9 C1 124.23(19)
C10 C9 C1 118.2(2)
C4 C10 C5 118.8(2)
C4 C10 C9 120.3(2)
C5 C10 C9 120.8(2)
C12 C11 C16 117.2(2)
C12 C11 B1 121.8(2)
C16 C11 B1 120.8(2)
C13 C12 C11 120.7(2)
C13 C12 C17 118.0(2)
C11 C12 C17 121.3(2)
C14 C13 C12 122.1(2)
C15 C14 C13 117.4(2)
C15 C14 C18 121.4(2)
C13 C14 C18 121.3(2)
C14 C15 C16 122.3(2)
C15 C16 C11 120.2(2)
C15 C16 C19 117.0(2)
C11 C16 C19 122.8(2)
C22 C21 C26 118.4(2)
C22 C21 B1 120.86(19)
C26 C21 B1 120.0(2)
C23 C22 C21 119.7(2)
C23 C22 C27 116.7(2)
C21 C22 C27 123.5(2)
C22 C23 C24 121.8(2)
C25 C24 C23 118.7(2)
C25 C24 C28 121.0(2)
C23 C24 C28 120.3(2)
C24 C25 C26 121.6(2)
C25 C26 C21 119.7(2)
C25 C26 C29 118.2(2)
C21 C26 C29 122.1(2)
C36 C31 C32 116.0(2)
C36 C31 B2 119.1(2)
C32 C31 B2 124.7(2)
C33 C32 C31 122.3(2)
C32 C33 C34 119.4(2)
C35 C34 C33 120.8(3)
C34 C35 C36 118.9(2)
O C36 C35 114.6(2)
O C36 C31 122.8(2)
C35 C36 C31 122.6(2)
C46 C41 C42 115.9(2)
C46 C41 B2 118.5(2)
C42 C41 B2 125.6(2)
C43 C42 C41 122.4(2)
C42 C43 C44 119.5(2)
C45 C44 C43 120.6(2)
C44 C45 C46 119.0(2)
O C46 C45 114.1(2)
O C46 C41 123.3(2)
C45 C46 C41 122.6(2)

loop_
_geom_bond_atom_site_label_1
_geom_bond_atom_site_label_2
_geom_bond_distance
B1 C21 1.573(3)
B1 C1 1.581(3)
B1 C11 1.598(3)
B1 B2 3.279(4)
B2 C31 1.535(4)
B2 C41 1.545(4)
B2 C8 1.577(3)
O C36 1.373(3)
O C46 1.374(3)
C1 C2 1.385(3)
C1 C9 1.453(3)
C2 C3 1.410(3)
C3 C4 1.357(3)
C4 C10 1.411(3)
C5 C6 1.359(4)
C5 C10 1.415(3)
C6 C7 1.406(3)
C7 C8 1.388(3)
C8 C9 1.434(3)
C9 C10 1.441(3)
C11 C12 1.410(3)
C11 C16 1.412(3)
C12 C13 1.393(3)
C12 C17 1.498(4)
C13 C14 1.386(4)
C14 C15 1.383(3)
C14 C18 1.510(3)
C15 C16 1.399(3)
C16 C19 1.511(3)
C21 C22 1.411(3)
C21 C26 1.421(3)
C22 C23 1.388(3)
C22 C27 1.516(3)
C23 C24 1.392(3)
C24 C25 1.377(4)
C24 C28 1.511(3)
C25 C26 1.393(3)
C26 C29 1.501(3)
C31 C36 1.402(3)
C31 C32 1.403(3)
C32 C33 1.375(4)
C33 C34 1.393(4)
C34 C35 1.369(4)
C35 C36 1.391(4)
C41 C46 1.401(3)
C41 C42 1.402(4)
C42 C43 1.377(4)
C43 C44 1.392(4)
C44 C45 1.368(4)
C45 C46 1.394(3)
